data_4114008
loop_
_publ_author_name
'Takumi Konno'
'Kazuyuki Haneishi'
'Masakazu Hirotsu'
'Tadashi Yamaguchi'
'Tasuku Ito'
'Takashi Yoshimura'

_publ_contact_author
;
     Takumi Konno
Department of Chemistry, Graduate School Of Science, Osaka University,
Toyonaka, Osaka, 560-0043, Japan
;
_publ_contact_author_email ' konno@ch.wani.osaka-u.ac.jp '
_publ_contact_author_fax ' +81-6-6850-5765 '
_publ_contact_author_phone ' +81-6-6850-5765 '
_publ_section_title
;
 The First Triple Thiol-thiolate Hydrogen Bond versus Triple Diselenide
 Bond That Bridges Two Metal Centers
;
_journal_name_full 'Journal of the American Chemical Society'
_journal_page_first 9244
_journal_page_last 9245
_journal_paper_doi 10.1021/ja0302331
_journal_volume 125
_journal_year 2003
_chemical_formula_moiety 'C12 H52 B6 F24 N6 O8 Rh2 Se6 '
_chemical_formula_sum 'C12 H52 B6 F24 N6 O8 Rh2 Se6'
_chemical_formula_weight 1608.97
_space_group_IT_number 13
_symmetry_cell_setting monoclinic
_symmetry_Int_Tables_number 13
_symmetry_space_group_name_Hall '-P 2yac'
_symmetry_space_group_name_H-M 'P 1 2/n 1'
_cell_angle_alpha 90
_cell_angle_beta 110.74(1)
_cell_angle_gamma 90
_cell_formula_units_Z 2
_cell_length_a 13.963(3)
_cell_length_b 10.569(2)
_cell_length_c 16.508(2)
_cell_measurement_reflns_used 25
_cell_measurement_temperature 293.2
_cell_measurement_theta_max 15.0
_cell_measurement_theta_min 14.8
_cell_volume 2278.3(7)
_computing_cell_refinement 'Rigaku/AFC Diffractometer Control'
_computing_data_collection 'Rigaku/AFC Diffractometer Control'
_computing_data_reduction teXsan
_computing_publication_material teXsan
_computing_structure_refinement SHELXL93
_computing_structure_solution SIR92
_diffrn_ambient_temperature 293.2
_diffrn_measurement_device 'Rigaku AFC7S'
_diffrn_measurement_method ?w-2?q
_diffrn_orient_matrix_UB_11 -0.03494
_diffrn_orient_matrix_UB_12 0.07891
_diffrn_orient_matrix_UB_13 -0.02926
_diffrn_orient_matrix_UB_21 -0.05751
_diffrn_orient_matrix_UB_22 -0.05184
_diffrn_orient_matrix_UB_23 -0.03955
_diffrn_orient_matrix_UB_31 -0.03656
_diffrn_orient_matrix_UB_32 0.00614
_diffrn_orient_matrix_UB_33 0.04213
_diffrn_radiation_detector 'scintillation counter'
_diffrn_radiation_monochromator graphite
_diffrn_radiation_source 'Rigaku sealed tube'
_diffrn_radiation_type 'Mo K?a'
_diffrn_radiation_wavelength 0.7107
_diffrn_reflns_av_R_equivalents 0.024
_diffrn_reflns_av_sigmaI/netI 0.050
_diffrn_reflns_limit_h_max 18
_diffrn_reflns_limit_h_min 0
_diffrn_reflns_limit_k_max 13
_diffrn_reflns_limit_k_min 0
_diffrn_reflns_limit_l_max 20
_diffrn_reflns_limit_l_min -21
_diffrn_reflns_number 5757
_diffrn_reflns_reduction_process 'Lp corrections applied'
_diffrn_reflns_theta_max 27.52
_diffrn_standards_decay_% -19.57
_diffrn_standards_interval_count 150
_diffrn_standards_number 3
_exptl_absorpt_coefficient_mu 5.658
_exptl_absorpt_correction_T_max 0.998
_exptl_absorpt_correction_T_min 0.327
_exptl_absorpt_correction_type 'psi-scan (North,Phillips & Mathews,1968)'
_exptl_crystal_colour orange
_exptl_crystal_density_diffrn 2.345
_exptl_crystal_description plate
_exptl_crystal_F_000 1540.00
_exptl_crystal_size_max 0.450
_exptl_crystal_size_mid 0.400
_exptl_crystal_size_min 0.150
_refine_diff_density_max 1.79
_refine_diff_density_min -1.23
_refine_diff_density_rms 0.17
_refine_ls_extinction_coef 0.0000
_refine_ls_extinction_expression Fc^*^=kFc[1+0.001xFc^2^?l^3^/sin(2?q)]^-1/4^
_refine_ls_extinction_method SHELXL
_refine_ls_goodness_of_fit_all 1.135
_refine_ls_hydrogen_treatment noref
_refine_ls_matrix_type full
_refine_ls_number_parameters 256
_refine_ls_number_reflns 0
_refine_ls_number_restraints 0
_refine_ls_restrained_S_all 1.135
_refine_ls_R_factor_all 0.0920
_refine_ls_R_factor_obs 0.0529
_refine_ls_shift/esd_max 0.0420
_refine_ls_shift/esd_mean 0.0020
_refine_ls_structure_factor_coef Fsqd
_refine_ls_weighting_details 'w = 1/[?s^2^(Fo^2^) + (0.1000P)^2^+0.0000P] where P=(Fo^2^+2Fc^2^)/3'
_refine_ls_weighting_scheme calc
_refine_ls_wR_factor_all 0.1761
_reflns_number_observed 3796
_reflns_number_total 5538
_reflns_observed_criterion >2.0sigma(I)
_cod_data_source_file ja0302331_3.cif
_cod_data_source_block '[2](BF4)6'
_cod_depositor_comments
;
The following automatic conversions were performed:

'_refine_ls_weighting_scheme' value 'calc w = 1/[?s^2^(Fo^2^) +
(0.1000P)^2^+0.0000P] where P=(Fo^2^+2Fc^2^)/3' was changed to
'calc'. New tag '_refine_ls_weighting_details' was created. The value
of the new tag was set to 'w = 1/[?s^2^(Fo^2^) +
(0.1000P)^2^+0.0000P] where P=(Fo^2^+2Fc^2^)/3'.

Automatic conversion script
Id: cif_fix_values 3143 2015-03-26 13:38:13Z robertas 
;
_cod_original_cell_volume 2278.3(6)
_cod_original_sg_symbol_H-M 'P 2/n '
_cod_original_formula_sum 'C12 H52 B6 F24 N6 O8 Rh2 Se6 '
_cod_database_code 4114008

loop_
_symmetry_equiv_pos_as_xyz
x,y,z
1/2+x,-y,1/2+z
-x,-y,-z
1/2-x,y,1/2-z

loop_
_atom_site_aniso_label
_atom_site_aniso_U_11
_atom_site_aniso_U_22
_atom_site_aniso_U_33
_atom_site_aniso_U_12
_atom_site_aniso_U_13
_atom_site_aniso_U_23
Rh1 0.0258(3) 0.0386(3) 0.0332(3) -0.0017(2) 0.0086(2) -0.0018(2)
Se1 0.0304(4) 0.0475(4) 0.0336(4) -0.0037(3) 0.0062(3) -0.0009(3)
Se2 0.0308(4) 0.0378(4) 0.0410(4) -0.0020(3) 0.0098(3) -0.0026(3)
Se3 0.0328(4) 0.0429(4) 0.0396(4) 0.0055(3) 0.0098(3) 0.0030(3)
F1 0.21(1) 0.134(7) 0.061(5) -0.059(7) 0.007(6) -0.025(5)
F2 0.083(6) 0.160(9) 0.21(1) -0.007(6) 0.051(7) -0.075(8)
F3 0.116(7) 0.111(6) 0.084(5) -0.061(5) 0.016(4) -0.020(4)
F4 0.19(1) 0.105(6) 0.114(7) 0.038(7) 0.042(7) 0.011(5)
F5 0.061(4) 0.133(6) 0.122(7) -0.005(4) -0.008(4) -0.037(5)
F6 0.32(2) 0.21(1) 0.22(2) -0.12(1) 0.09(2) 0.07(1)
F7 0.124(7) 0.180(9) 0.069(5) 0.013(6) -0.003(5) -0.042(6)
F8 0.121(9) 0.22(1) 0.27(2) 0.027(8) 0.10(1) -0.07(1)
O1 0.078(6) 0.134(8) 0.146(10) -0.032(6) 0.050(7) 0.003(7)
O2 0.134(9) 0.113(7) 0.090(7) -0.013(6) 0.060(6) -0.004(5)
O3 0.142(10) 0.098(6) 0.102(7) 0.041(7) 0.030(7) 0.007(6)
N1 0.047(4) 0.047(4) 0.047(4) -0.002(3) 0.023(3) -0.008(3)
N2 0.044(4) 0.053(4) 0.036(3) -0.008(3) 0.017(3) 0.000(3)
N3 0.028(3) 0.058(4) 0.048(4) 0.003(3) 0.013(3) -0.002(3)
C1 0.056(6) 0.063(5) 0.042(5) -0.013(4) 0.006(4) -0.020(4)
C2 0.055(6) 0.050(5) 0.059(5) -0.011(4) 0.015(4) -0.017(4)
C3 0.038(4) 0.044(4) 0.057(5) -0.003(3) 0.018(4) 0.000(4)
C4 0.052(5) 0.055(5) 0.049(5) -0.001(4) 0.013(4) 0.010(4)
C5 0.033(4) 0.070(5) 0.055(5) 0.010(4) 0.010(4) 0.008(4)
C6 0.039(5) 0.075(6) 0.048(5) -0.002(4) 0.009(4) -0.004(4)
B1 0.052(7) 0.070(7) 0.082(9) 0.012(6) 0.001(6) -0.025(6)
B2 0.045(6) 0.079(8) 0.081(9) -0.001(6) 0.012(6) -0.008(7)

loop_
_atom_site_label
_atom_site_fract_x
_atom_site_fract_y
_atom_site_fract_z
_atom_site_U_iso_or_equiv
_atom_site_thermal_displace_type
_atom_site_calc_flag
_atom_site_occupancy
Rh1 0.86320(4) 0.28814(5) 0.68614(4) 0.0330(2) Uani d 1.00
Se1 0.68128(6) 0.25413(7) 0.60153(5) 0.0386(2) Uani d 1.00
Se2 0.83985(6) 0.47724(7) 0.76352(5) 0.0373(2) Uani d 1.00
Se3 0.87566(6) 0.13576(7) 0.80100(5) 0.0392(2) Uani d 1.00
F1 0.8735(9) 0.7725(10) 0.8191(5) 0.146(4) Uani d 1.00
F2 0.8228(7) 0.805(1) 0.9305(8) 0.151(4) Uani d 1.00
F3 0.9637(6) 0.8920(7) 0.9344(5) 0.109(3) Uani d 1.00
F4 0.9429(9) 0.6814(9) 0.9448(6) 0.141(4) Uani d 1.00
F5 1.0634(6) 0.5719(9) 0.8136(6) 0.116(3) Uani d 1.00
F6 1.175(1) 0.725(2) 0.820(1) 0.250(9) Uani d 1.00
F7 1.1859(7) 0.6282(10) 0.9350(5) 0.135(4) Uani d 1.00
F8 1.2173(9) 0.519(1) 0.833(1) 0.196(6) Uani d 1.00
F9 1.385(2) 0.153(3) 0.971(2) 0.3664(2) Uiso d 1.00
F10 1.390(1) 0.145(1) 0.8402(9) 0.17154(6) Uiso d 1.00
F11 1.259(1) 0.084(1) 0.8729(8) 0.17188(6) Uiso d 1.00
F12 1.306(4) 0.272(5) 0.876(3) 0.5924(3) Uiso d 1.00
O1 1.0677(8) 0.496(1) 0.6163(8) 0.116(3) Uani d 1.00
O2 1.5876(9) 0.2441(10) 1.0417(7) 0.107(3) Uani d 1.00
O3 0.9866(9) 0.9173(9) 0.7272(7) 0.117(3) Uani d 1.00
O4 1.331(2) -0.107(3) 0.817(2) 0.3378(2) Uiso d 1.00
N1 0.8878(6) 0.1330(6) 0.6154(5) 0.045(2) Uani d 1.00
N2 0.8649(5) 0.4160(7) 0.5890(4) 0.044(1) Uani d 1.00
N3 1.0219(5) 0.3124(7) 0.7516(5) 0.045(1) Uani d 1.00
C1 0.7044(7) 0.1102(9) 0.5344(6) 0.057(2) Uani d 1.00
C2 0.8006(7) 0.0444(8) 0.5838(6) 0.056(2) Uani d 1.00
C3 0.8433(6) 0.5988(8) 0.6743(6) 0.045(2) Uani d 1.00
C4 0.8061(7) 0.5356(8) 0.5854(6) 0.053(2) Uani d 1.00
C5 1.0225(7) 0.1548(9) 0.8604(6) 0.054(2) Uani d 1.00
C6 1.0590(7) 0.2831(9) 0.8463(6) 0.056(2) Uani d 1.00
B1 0.9048(10) 0.788(1) 0.9052(9) 0.074(4) Uani d 1.00
B2 1.1579(10) 0.616(1) 0.8475(9) 0.071(3) Uani d 1.00
B3 1.324(7) 0.1878 0.8951 0.3511 Uiso d 1.00
H1 0.9015 0.1648 0.5669 0.0545 Uiso calc 1.00
H2 0.9457 0.0874 0.6519 0.0545 Uiso calc 1.00
H3 0.9341 0.4378 0.5989 0.0522 Uiso calc 1.00
H4 0.8365 0.3745 0.5346 0.0522 Uiso calc 1.00
H5 1.0569 0.2588 0.7253 0.0539 Uiso calc 1.00
H6 1.0383 0.3983 0.7450 0.0539 Uiso calc 1.00
H7 0.6489 0.0525 0.5222 0.0680 Uiso calc 1.00
H8 0.7085 0.1406 0.4816 0.0680 Uiso calc 1.00
H9 0.8148 -0.0169 0.5473 0.0669 Uiso calc 1.00
H10 0.7923 0.0029 0.6320 0.0669 Uiso calc 1.00
H11 0.8002 0.6686 0.6738 0.0546 Uiso calc 1.00
H12 0.9116 0.6278 0.6873 0.0546 Uiso calc 1.00
H13 0.8164 0.5914 0.5440 0.0639 Uiso calc 1.00
H14 0.7353 0.5166 0.5689 0.0639 Uiso calc 1.00
H15 1.0381 0.1422 0.9206 0.0645 Uiso calc 1.00
H16 1.0569 0.0928 0.8390 0.0645 Uiso calc 1.00
H17 1.1316 0.2851 0.8688 0.0666 Uiso calc 1.00
H18 1.0331 0.3448 0.8752 0.0666 Uiso calc 1.00

loop_
_atom_type_symbol
_atom_type_oxidation_number
_atom_type_number_in_cell
_atom_type_scat_dispersion_real
_atom_type_scat_dispersion_imag
_atom_type_scat_source
C 0 24 0.003 0.002
;International Tables for Crystallography
(1992, Vol. C, Tables 4.2.6.8 and 6.1.1.4)
;
H 0 104 0.000 0.000
;International Tables for Crystallography
(1992, Vol. C, Table 6.1.1.4)
;
N 0 12 0.006 0.003
;International Tables for Crystallography
(1992, Vol. C, Tables 4.2.6.8 and 6.1.1.4)
;
Se 0 12 -0.093 2.226
;International Tables for Crystallography
(1992, Vol. C, Tables 4.2.6.8 and 6.1.1.4)
;
Rh 0 4 -1.118 0.919
;International Tables for Crystallography
(1992, Vol. C, Tables 4.2.6.8 and 6.1.1.4)
;
B 0 12 0.001 0.001
;International Tables for Crystallography
(1992, Vol. C, Tables 4.2.6.8 and 6.1.1.4)
;
F 0 48 0.017 0.010
;International Tables for Crystallography
(1992, Vol. C, Tables 4.2.6.8 and 6.1.1.4)
;
O 0 16 0.011 0.006
;International Tables for Crystallography
(1992, Vol. C, Tables 4.2.6.8 and 6.1.1.4)
;

loop_
_geom_angle_atom_site_label_1
_geom_angle_atom_site_label_2
_geom_angle_atom_site_label_3
_geom_angle
_geom_angle_site_symmetry_1
_geom_angle_site_symmetry_2
_geom_angle_site_symmetry_3
_geom_angle_publ_flag
SE1 RH1 SE2 96.55(3) 1_555 1_555 1_555 yes
SE1 RH1 SE3 96.89(3) 1_555 1_555 1_555 yes
SE1 RH1 N1 84.8(2) 1_555 1_555 1_555 yes
SE1 RH1 N2 87.1(2) 1_555 1_555 1_555 yes
SE1 RH1 N3 176.1(2) 1_555 1_555 1_555 yes
SE2 RH1 SE3 96.82(4) 1_555 1_555 1_555 yes
SE2 RH1 N1 176.3(2) 1_555 1_555 1_555 yes
SE2 RH1 N2 85.0(2) 1_555 1_555 1_555 yes
SE2 RH1 N3 86.7(2) 1_555 1_555 1_555 yes
SE3 RH1 N1 86.4(2) 1_555 1_555 1_555 yes
SE3 RH1 N2 175.4(2) 1_555 1_555 1_555 yes
SE3 RH1 N3 84.8(2) 1_555 1_555 1_555 yes
N1 RH1 N2 91.7(3) 1_555 1_555 1_555 yes
N1 RH1 N3 91.8(3) 1_555 1_555 1_555 yes
N2 RH1 N3 91.1(3) 1_555 1_555 1_555 yes
RH1 SE1 SE3 102.59(4) 1_555 1_555 4_656 yes
RH1 SE1 C1 95.2(3) 1_555 1_555 1_555 yes
SE3 SE1 C1 97.7(3) 4_656 1_555 1_555 yes
RH1 SE2 SE2 103.13(3) 1_555 1_555 4_656 yes
RH1 SE2 C3 95.7(3) 1_555 1_555 1_555 yes
SE2 SE2 C3 99.4(2) 4_656 1_555 1_555 yes
RH1 SE3 SE1 103.19(4) 1_555 1_555 4_656 yes
RH1 SE3 C5 95.5(3) 1_555 1_555 1_555 yes
SE1 SE3 C5 98.6(3) 4_656 1_555 1_555 yes
RH1 N1 C2 114.4(6) 1_555 1_555 1_555 yes
RH1 N1 H1 108.3(5) 1_555 1_555 1_555 no
RH1 N1 H2 108.1(5) 1_555 1_555 1_555 no
C2 N1 H1 108.3(7) 1_555 1_555 1_555 no
C2 N1 H2 108.2(6) 1_555 1_555 1_555 no
H1 N1 H2 109.4(8) 1_555 1_555 1_555 no
RH1 N2 C4 114.7(6) 1_555 1_555 1_555 yes
RH1 N2 H3 108.1(4) 1_555 1_555 1_555 no
RH1 N2 H4 108.1(5) 1_555 1_555 1_555 no
C4 N2 H3 108.2(7) 1_555 1_555 1_555 no
C4 N2 H4 108.2(6) 1_555 1_555 1_555 no
H3 N2 H4 109.5(8) 1_555 1_555 1_555 no
RH1 N3 C6 115.0(6) 1_555 1_555 1_555 yes
RH1 N3 H5 108.1(5) 1_555 1_555 1_555 no
RH1 N3 H6 108.0(5) 1_555 1_555 1_555 no
C6 N3 H5 108.1(6) 1_555 1_555 1_555 no
C6 N3 H6 108.0(6) 1_555 1_555 1_555 no
H5 N3 H6 109.4(8) 1_555 1_555 1_555 no
SE1 C1 C2 110.6(6) 1_555 1_555 1_555 yes
SE1 C1 H7 109.2(8) 1_555 1_555 1_555 no
SE1 C1 H8 109.2(7) 1_555 1_555 1_555 no
C2 C1 H7 109.2(8) 1_555 1_555 1_555 no
C2 C1 H8 109(1) 1_555 1_555 1_555 no
H7 C1 H8 109.4(8) 1_555 1_555 1_555 no
N1 C2 C1 111.8(7) 1_555 1_555 1_555 yes
N1 C2 H9 108.9(10) 1_555 1_555 1_555 no
N1 C2 H10 109.0(8) 1_555 1_555 1_555 no
C1 C2 H9 108.9(8) 1_555 1_555 1_555 no
C1 C2 H10 108(1) 1_555 1_555 1_555 no
H9 C2 H10 109.3(9) 1_555 1_555 1_555 no
SE2 C3 C4 110.1(6) 1_555 1_555 1_555 yes
SE2 C3 H11 109.3(8) 1_555 1_555 1_555 no
SE2 C3 H12 109.2(6) 1_555 1_555 1_555 no
C4 C3 H11 109.4(7) 1_555 1_555 1_555 no
C4 C3 H12 109.4(9) 1_555 1_555 1_555 no
H11 C3 H12 109.5(8) 1_555 1_555 1_555 no
N2 C4 C3 109.7(6) 1_555 1_555 1_555 yes
N2 C4 H13 109.4(10) 1_555 1_555 1_555 no
N2 C4 H14 109.5(8) 1_555 1_555 1_555 no
C3 C4 H13 109.4(8) 1_555 1_555 1_555 no
C3 C4 H14 109.5(10) 1_555 1_555 1_555 no
H13 C4 H14 109.4(8) 1_555 1_555 1_555 no
SE3 C5 C6 111.8(6) 1_555 1_555 1_555 yes
SE3 C5 H15 108.9(8) 1_555 1_555 1_555 no
SE3 C5 H16 108.9(6) 1_555 1_555 1_555 no
C6 C5 H15 108.9(8) 1_555 1_555 1_555 no
C6 C5 H16 108.8(10) 1_555 1_555 1_555 no
H15 C5 H16 109.5(8) 1_555 1_555 1_555 no
N3 C6 C5 109.8(7) 1_555 1_555 1_555 yes
N3 C6 H17 109.3(9) 1_555 1_555 1_555 no
N3 C6 H18 109.3(8) 1_555 1_555 1_555 no
C5 C6 H17 109.6(8) 1_555 1_555 1_555 no
C5 C6 H18 109.4(10) 1_555 1_555 1_555 no
H17 C6 H18 109.4(9) 1_555 1_555 1_555 no
F1 B1 F2 110(1) 1_555 1_555 1_555 yes
F1 B1 F3 113(1) 1_555 1_555 1_555 yes
F1 B1 F4 110(1) 1_555 1_555 1_555 yes
F2 B1 F3 104(1) 1_555 1_555 1_555 yes
F2 B1 F4 101(1) 1_555 1_555 1_555 yes
F3 B1 F4 115.5(10) 1_555 1_555 1_555 yes
F5 B2 F6 116(1) 1_555 1_555 1_555 yes
F5 B2 F7 110(1) 1_555 1_555 1_555 yes
F5 B2 F8 103(1) 1_555 1_555 1_555 yes
F6 B2 F7 105(1) 1_555 1_555 1_555 yes
F6 B2 F8 113(1) 1_555 1_555 1_555 yes
F7 B2 F8 106(1) 1_555 1_555 1_555 yes
F9 B3 F10 99(5) 1_555 1_555 1_555 yes
F9 B3 F11 100(1) 1_555 1_555 1_555 yes
F9 B3 F12 126(3) 1_555 1_555 1_555 yes
F10 B3 F11 94(1) 1_555 1_555 1_555 yes
F10 B3 F12 102(6) 1_555 1_555 1_555 yes
F11 B3 F12 126(7) 1_555 1_555 1_555 yes

loop_
_geom_bond_atom_site_label_1
_geom_bond_atom_site_label_2
_geom_bond_distance
_geom_bond_site_symmetry_1
_geom_bond_site_symmetry_2
_geom_bond_publ_flag
RH1 SE1 2.454(1) 1_555 1_555 yes
RH1 SE2 2.455(1) 1_555 1_555 yes
RH1 SE3 2.447(1) 1_555 1_555 yes
RH1 N1 2.111(7) 1_555 1_555 yes
RH1 N2 2.103(7) 1_555 1_555 yes
RH1 N3 2.109(6) 1_555 1_555 yes
SE1 SE3 2.386(1) 1_555 4_656 yes
SE1 C1 1.98(1) 1_555 1_555 yes
SE2 SE2 2.388(2) 1_555 4_656 yes
SE2 C3 1.968(9) 1_555 1_555 yes
SE3 C5 1.944(8) 1_555 1_555 yes
F1 B1 1.34(2) 1_555 1_555 yes
F2 B1 1.36(2) 1_555 1_555 yes
F3 B1 1.36(1) 1_555 1_555 yes
F4 B1 1.31(2) 1_555 1_555 yes
F5 B2 1.32(1) 1_555 1_555 yes
F6 B2 1.28(2) 1_555 1_555 yes
F7 B2 1.36(2) 1_555 1_555 yes
F8 B2 1.39(2) 1_555 1_555 yes
F9 B3 1.29(4) 1_555 1_555 yes
F10 B3 1.57(8) 1_555 1_555 yes
F11 B3 1.39(6) 1_555 1_555 yes
F12 B3 0.95(5) 1_555 1_555 yes
N1 C2 1.48(1) 1_555 1_555 yes
N2 C4 1.50(1) 1_555 1_555 yes
N3 C6 1.49(1) 1_555 1_555 yes
C1 C2 1.47(1) 1_555 1_555 yes
C3 C4 1.53(1) 1_555 1_555 yes
C5 C6 1.50(1) 1_555 1_555 yes

loop_
_geom_contact_atom_site_label_1
_geom_contact_atom_site_label_2
_geom_contact_distance
_geom_contact_site_symmetry_1
_geom_contact_site_symmetry_2
SE1 F7 3.039(10) 1_555 2_464
SE1 F4 3.48(1) 1_555 2_464
SE3 O3 3.25(1) 1_555 1_545
SE3 F3 3.328(8) 1_555 1_545
F2 C2 3.02(1) 1_555 4_666
F2 C1 3.32(1) 1_555 4_666
F2 C5 3.39(1) 1_555 3_767
F2 C6 3.59(1) 1_555 3_767
F3 F3 3.06(2) 1_555 3_777
F3 C1 3.18(1) 1_555 2_565
F3 C5 3.25(1) 1_555 1_565
F3 C5 3.36(1) 1_555 3_767
F3 C1 3.46(1) 1_555 4_666
F4 C6 3.48(2) 1_555 3_767
F4 C5 3.53(1) 1_555 3_767
F6 O4 2.82(4) 1_555 1_565
F6 O4 2.85(4) 1_555 4_766
F6 O2 3.31(2) 1_555 3_867
F7 N2 2.904(10) 1_555 2_565
F7 C4 3.00(1) 1_555 2_565
F7 C1 3.18(1) 1_555 2_565
F7 O2 3.33(2) 1_555 3_867
F8 O1 2.83(2) 1_555 4_756
F8 F8 3.19(4) 1_555 4_756
F9 C2 3.29(3) 1_555 2_555
F10 N3 2.87(2) 1_555 4_756
F10 N1 2.93(2) 1_555 4_756
F10 O3 3.38(2) 1_555 4_746
F10 F11 3.46(2) 1_555 4_756
F11 O4 3.55(3) 1_555 4_756
F11 C2 3.59(2) 1_555 2_555
F12 O1 2.92(6) 1_555 4_756
O1 O2 3.07(2) 1_555 2_464
O2 O4 2.64(3) 1_555 3_857
O2 N1 2.98(1) 1_555 4_756
O2 N2 3.07(1) 1_555 4_756
O3 O4 2.90(4) 1_555 4_766
O3 N1 2.95(1) 1_555 1_565
O3 C2 3.13(1) 1_555 1_565
O3 C5 3.26(1) 1_555 1_565
O4 O4 2.53(5) 1_555 4_756
